data_8000075
loop_
_publ_author_name
'Reddy, J. Sreedhar'
'Kale, Tejaswini'
'Balaji, Ganapathy'
'Chandrasekaran, A.'
'Thayumanavan, S.'

_publ_section_title
;
 Cyclopentadithiophene-Based Organic Semiconductors: Effect of Fluorinated
 Substituents on Electrochemical and Charge Transport Properties
;
_journal_issue 6
_journal_name_full 'The Journal of Physical Chemistry Letters'
_journal_page_first 648
_journal_paper_doi 10.1021/jz200126s
_journal_volume 2
_journal_year 2011
_chemical_formula_sum 'C21 H12 O S2'
_chemical_formula_weight 344.43
_space_group_IT_number 13
_symmetry_cell_setting monoclinic
_symmetry_space_group_name_Hall '-P 2yc'
_symmetry_space_group_name_H-M 'P 1 2/c 1'
_atom_sites_solution_hydrogens geom
_atom_sites_solution_primary direct
_atom_sites_solution_secondary difmap
_audit_creation_method SHELXL-97
_cell_angle_alpha 90.00
_cell_angle_beta 91.0088(13)
_cell_angle_gamma 90.00
_cell_formula_units_Z 2
_cell_length_a 16.9741(4)
_cell_length_b 6.4960(2)
_cell_length_c 7.1152(2)
_cell_measurement_temperature 293(2)
_cell_volume 784.43(4)
_computing_structure_refinement 'SHELXL-97 (Sheldrick, 1997)'
_computing_structure_solution 'SHELXS-97 (Sheldrick, 1990)'
_diffrn_ambient_temperature 293(2)
_diffrn_measured_fraction_theta_full 0.989
_diffrn_measured_fraction_theta_max 0.989
_diffrn_measurement_device_type 'Nonius KappaCCD area detector'
_diffrn_radiation_monochromator graphite
_diffrn_radiation_source 'fine-focus sealed tube'
_diffrn_radiation_type MoK\a
_diffrn_radiation_wavelength 0.71073
_diffrn_reflns_av_R_equivalents 0.0120
_diffrn_reflns_av_sigmaI/netI 0.0198
_diffrn_reflns_limit_h_max 20
_diffrn_reflns_limit_h_min -20
_diffrn_reflns_limit_k_max 7
_diffrn_reflns_limit_k_min -7
_diffrn_reflns_limit_l_max 8
_diffrn_reflns_limit_l_min -8
_diffrn_reflns_number 2522
_diffrn_reflns_theta_full 25.02
_diffrn_reflns_theta_max 25.02
_diffrn_reflns_theta_min 4.78
_exptl_absorpt_coefficient_mu 0.343
_exptl_absorpt_correction_type none
_exptl_crystal_colour brownish-yellow
_exptl_crystal_density_diffrn 1.458
_exptl_crystal_density_method 'not measured'
_exptl_crystal_description plate
_exptl_crystal_F_000 356
_exptl_crystal_size_max 0.40
_exptl_crystal_size_mid 0.35
_exptl_crystal_size_min 0.07
_refine_diff_density_max 0.296
_refine_diff_density_min -0.222
_refine_diff_density_rms 0.035
_refine_ls_extinction_method none
_refine_ls_goodness_of_fit_ref 1.067
_refine_ls_hydrogen_treatment constr
_refine_ls_matrix_type full
_refine_ls_number_parameters 110
_refine_ls_number_reflns 1381
_refine_ls_number_restraints 0
_refine_ls_restrained_S_all 1.067
_refine_ls_R_factor_all 0.0315
_refine_ls_R_factor_gt 0.0292
_refine_ls_shift/su_max 0.000
_refine_ls_shift/su_mean 0.000
_refine_ls_structure_factor_coef Fsqd
_refine_ls_weighting_details 'calc w=1/[\s^2^(Fo^2^)+(0.0359P)^2^+0.3276P] where P=(Fo^2^+2Fc^2^)/3'
_refine_ls_weighting_scheme calc
_refine_ls_wR_factor_gt 0.0769
_refine_ls_wR_factor_ref 0.0786
_reflns_number_gt 1279
_reflns_number_total 1381
_reflns_threshold_expression >2sigma(I)
_cod_data_source_file jz200126s_si_002.cif
_cod_data_source_block js3
_cod_depositor_comments
;
The following automatic conversions were performed:

'_symmetry_cell_setting' value 'Monoclinic' changed to 'monoclinic'
according to /home/saulius/struct/CIF-dictionaries/cif_core.dic
dictionary named 'cif_core.dic' version 2.4.1 from 2010-06-29.

Automatic conversion script
Id: cif_fix_values 1715 2011-07-08 13:25:40Z adriana 
;
_cod_original_sg_symbol_H-M P2/c
_cod_database_code 8000075

loop_
_symmetry_equiv_pos_as_xyz
'x, y, z'
'-x, y, -z+1/2'
'-x, -y, -z'
'x, -y, z-1/2'

loop_
_atom_site_label
_atom_site_type_symbol
_atom_site_fract_x
_atom_site_fract_y
_atom_site_fract_z
_atom_site_U_iso_or_equiv
_atom_site_adp_type
_atom_site_occupancy
_atom_site_symmetry_multiplicity
_atom_site_calc_flag
_atom_site_refinement_flags
S1 S 0.61614(2) 0.14382(6) 0.18375(6) 0.03557(17) Uani 1 1 d .
O1 O 0.5000 0.8403(2) 0.2500 0.0511(5) Uani 1 2 d S
C1 C 0.54207(8) 0.3129(2) 0.2253(2) 0.0291(3) Uani 1 1 d .
C2 C 0.56712(8) 0.5132(2) 0.2106(2) 0.0299(3) Uani 1 1 d .
C3 C 0.64732(8) 0.5324(2) 0.1652(2) 0.0324(3) Uani 1 1 d .
H3 H 0.6732 0.6575 0.1507 0.039 Uiso 1 1 calc R
C4 C 0.68233(8) 0.3439(2) 0.1450(2) 0.0305(3) Uani 1 1 d .
C5 C 0.5000 0.6539(3) 0.2500 0.0318(5) Uani 1 2 d S
C6 C 0.76440(8) 0.2966(2) 0.09626(19) 0.0309(3) Uani 1 1 d .
C7 C 0.82421(9) 0.4371(3) 0.1394(2) 0.0380(4) Uani 1 1 d .
H7 H 0.8123 0.5601 0.1993 0.046 Uiso 1 1 calc R
C8 C 0.90125(10) 0.3937(3) 0.0931(3) 0.0456(4) Uani 1 1 d .
H8 H 0.9408 0.4883 0.1222 0.055 Uiso 1 1 calc R
C9 C 0.92013(9) 0.2124(3) 0.0045(3) 0.0469(4) Uani 1 1 d .
H9 H 0.9721 0.1848 -0.0263 0.056 Uiso 1 1 calc R
C10 C 0.86191(10) 0.0722(3) -0.0382(2) 0.0456(4) Uani 1 1 d .
H10 H 0.8745 -0.0507 -0.0975 0.055 Uiso 1 1 calc R
C11 C 0.78437(9) 0.1138(3) 0.0069(2) 0.0388(4) Uani 1 1 d .
H11 H 0.7453 0.0184 -0.0229 0.047 Uiso 1 1 calc R

loop_
_atom_site_aniso_label
_atom_site_aniso_U_11
_atom_site_aniso_U_22
_atom_site_aniso_U_33
_atom_site_aniso_U_23
_atom_site_aniso_U_13
_atom_site_aniso_U_12
S1 0.0227(2) 0.0285(2) 0.0558(3) -0.00014(16) 0.00557(17) 0.00070(14)
O1 0.0361(9) 0.0254(9) 0.0921(14) 0.000 0.0125(9) 0.000
C1 0.0209(7) 0.0300(8) 0.0364(8) -0.0002(6) 0.0012(6) 0.0007(6)
C2 0.0245(7) 0.0293(8) 0.0359(7) 0.0007(6) 0.0018(6) 0.0001(6)
C3 0.0265(7) 0.0307(8) 0.0400(8) 0.0018(6) 0.0028(6) -0.0037(6)
C4 0.0230(7) 0.0338(8) 0.0349(8) 0.0009(6) 0.0026(6) -0.0021(6)
C5 0.0257(10) 0.0307(12) 0.0392(11) 0.000 0.0025(8) 0.000
C6 0.0227(7) 0.0368(8) 0.0334(7) 0.0021(6) 0.0023(6) 0.0007(6)
C7 0.0293(8) 0.0403(9) 0.0445(9) -0.0044(7) 0.0043(6) -0.0030(7)
C8 0.0257(8) 0.0544(11) 0.0568(10) -0.0002(9) 0.0034(7) -0.0071(7)
C9 0.0254(8) 0.0577(11) 0.0579(10) 0.0046(9) 0.0096(7) 0.0078(8)
C10 0.0371(9) 0.0468(10) 0.0533(10) -0.0053(8) 0.0081(7) 0.0094(8)
C11 0.0294(8) 0.0402(9) 0.0470(9) -0.0046(7) 0.0020(7) -0.0014(7)

loop_
_atom_type_symbol
_atom_type_description
_atom_type_scat_dispersion_real
_atom_type_scat_dispersion_imag
_atom_type_scat_source
C C 0.0033 0.0016 'International Tables Vol C Tables 4.2.6.8 and 6.1.1.4'
H H 0.0000 0.0000 'International Tables Vol C Tables 4.2.6.8 and 6.1.1.4'
O O 0.0106 0.0060 'International Tables Vol C Tables 4.2.6.8 and 6.1.1.4'
S S 0.1246 0.1234 'International Tables Vol C Tables 4.2.6.8 and 6.1.1.4'

loop_
_geom_angle_atom_site_label_1
_geom_angle_atom_site_label_2
_geom_angle_atom_site_label_3
_geom_angle
_geom_angle_site_symmetry_1
_geom_angle_site_symmetry_3
C1 S1 C4 91.51(7) . .
C2 C1 C1 108.67(8) . 2_655
C2 C1 S1 111.60(10) . .
C1 C1 S1 139.72(5) 2_655 .
C1 C2 C3 113.76(13) . .
C1 C2 C5 109.14(12) . .
C3 C2 C5 137.09(13) . .
C4 C3 C2 111.52(13) . .
C4 C3 H3 124.2 . .
C2 C3 H3 124.2 . .
C3 C4 C6 128.63(13) . .
C3 C4 S1 111.60(11) . .
C6 C4 S1 119.77(11) . .
O1 C5 C2 127.82(8) . 2_655
O1 C5 C2 127.82(8) . .
C2 C5 C2 104.37(17) 2_655 .
C11 C6 C7 118.44(13) . .
C11 C6 C4 121.60(14) . .
C7 C6 C4 119.96(14) . .
C8 C7 C6 120.15(16) . .
C8 C7 H7 119.9 . .
C6 C7 H7 119.9 . .
C9 C8 C7 120.78(16) . .
C9 C8 H8 119.6 . .
C7 C8 H8 119.6 . .
C10 C9 C8 119.75(15) . .
C10 C9 H9 120.1 . .
C8 C9 H9 120.1 . .
C9 C10 C11 120.11(17) . .
C9 C10 H10 119.9 . .
C11 C10 H10 119.9 . .
C10 C11 C6 120.77(15) . .
C10 C11 H11 119.6 . .
C6 C11 H11 119.6 . .

loop_
_geom_bond_atom_site_label_1
_geom_bond_atom_site_label_2
_geom_bond_distance
_geom_bond_site_symmetry_2
S1 C1 1.6995(14) .
S1 C4 1.7429(14) .
O1 C5 1.211(3) .
C1 C2 1.373(2) .
C1 C1 1.477(3) 2_655
C2 C3 1.4103(19) .
C2 C5 1.4911(19) .
C3 C4 1.370(2) .
C3 H3 0.9300 .
C4 C6 1.4738(19) .
C5 C2 1.4911(19) 2_655
C6 C11 1.392(2) .
C6 C7 1.395(2) .
C7 C8 1.383(2) .
C7 H7 0.9300 .
C8 C9 1.377(3) .
C8 H8 0.9300 .
C9 C10 1.374(3) .
C9 H9 0.9300 .
C10 C11 1.387(2) .
C10 H10 0.9300 .
C11 H11 0.9300 .

loop_
_geom_torsion_atom_site_label_1
_geom_torsion_atom_site_label_2
_geom_torsion_atom_site_label_3
_geom_torsion_atom_site_label_4
_geom_torsion
_geom_torsion_site_symmetry_1
_geom_torsion_site_symmetry_4
C4 S1 C1 C2 -0.15(12) . .
C4 S1 C1 C1 -179.5(2) . 2_655
C1 C1 C2 C3 179.52(14) 2_655 .
S1 C1 C2 C3 -0.04(17) . .
C1 C1 C2 C5 0.02(19) 2_655 .
S1 C1 C2 C5 -179.54(8) . .
C1 C2 C3 C4 0.27(19) . .
C5 C2 C3 C4 179.58(14) . .
C2 C3 C4 C6 179.26(14) . .
C2 C3 C4 S1 -0.38(17) . .
C1 S1 C4 C3 0.31(12) . .
C1 S1 C4 C6 -179.36(12) . .
C1 C2 C5 O1 179.99(8) . .
C3 C2 C5 O1 0.7(2) . .
C1 C2 C5 C2 -0.01(8) . 2_655
C3 C2 C5 C2 -179.3(2) . 2_655
C3 C4 C6 C11 -153.07(17) . .
S1 C4 C6 C11 26.54(19) . .
C3 C4 C6 C7 26.8(2) . .
S1 C4 C6 C7 -153.59(13) . .
C11 C6 C7 C8 0.2(2) . .
C4 C6 C7 C8 -179.71(15) . .
C6 C7 C8 C9 -0.1(3) . .
C7 C8 C9 C10 -0.2(3) . .
C8 C9 C10 C11 0.3(3) . .
C9 C10 C11 C6 -0.2(3) . .
C7 C6 C11 C10 0.0(2) . .
C4 C6 C11 C10 179.86(15) . .
